data_9013607
loop_
_publ_author_name
'Ullrich, A.'
'Miletich, R.'
'Nestola, F.'
'Weikusat, C.'
'Ohashi, H.'

_publ_section_title
;Lattice compression and structural behavior of NaVSi2O6 clinopyroxene to 11
 GPa Note: P = 0.0001 GPa
;
_journal_name_full 'American Mineralogist'
_journal_page_first 557
_journal_page_last 564
_journal_paper_doi 10.2138/am.2009.2993
_journal_volume 94
_journal_year 2009
_chemical_formula_structural NaVSi2O7
_chemical_formula_sum 'Na O6 Si2 V'
_space_group_IT_number 15
_symmetry_space_group_name_Hall '-C 2yc'
_symmetry_space_group_name_H-M 'C 1 2/c 1'
_cell_angle_alpha 90
_cell_angle_beta 106.96
_cell_angle_gamma 90
_cell_length_a 9.644
_cell_length_b 8.749
_cell_length_c 5.304
_cell_formula_units_Z 4
_cell_volume 428.063
_database_code_amcsd 0004897
_diffrn_ambient_pressure 100
_exptl_crystal_density_diffrn 3.508
_cod_original_formula_sum 'Na V Si2 O6'
_cod_database_code 9013607
_amcsd_formula_title NaVSi2O6

loop_
_space_group_symop_operation_xyz
x,y,z
1/2+x,1/2+y,z
x,-y,1/2+z
1/2+x,1/2-y,1/2+z
-x,y,1/2-z
1/2-x,1/2+y,1/2-z
-x,-y,-z
1/2-x,1/2-y,-z

loop_
_atom_site_label
_atom_site_fract_x
_atom_site_fract_y
_atom_site_fract_z
_atom_site_U_iso_or_equiv
Na 0.00000 0.30170 0.25000 0.01470
V 0.00000 0.90500 0.25000 0.00620
Si 0.29130 0.09090 0.23900 0.00760
O1 0.11590 0.07900 0.14460 0.00800
O2 0.36050 0.25770 0.30580 0.01130
O3 0.35190 0.00900 0.01350 0.00970

loop_
_cod_related_entry_id
_cod_related_entry_database
_cod_related_entry_code
1 AMCSD 0004897
